data_7060669
loop_
_publ_author_name
'Chisholm, Desmond T.'
'Hayes, Paul G.'

_publ_section_title
;
 Synthesis and characterization of group 13 dichloride (M = Ga, In),
 dimethyl (M = Al) and cationic methyl aluminum complexes supported by
 monoanionic NNN-pincer ligands
;
_journal_issue 33
_journal_name_full 'New Journal of Chemistry'
_journal_page_first 15043
_journal_page_last 15052
_journal_paper_doi 10.1039/D1NJ01064F
_journal_volume 45
_journal_year 2021
_chemical_formula_moiety 'C40 H64 Cl2 In N3 P2, C3 H3'
_chemical_formula_sum 'C43 H67 Cl2 In N3 P2'
_chemical_formula_weight 873.65
_chemical_name_systematic 'LInCl2 (Dipp)'
_space_group_crystal_system monoclinic
_space_group_IT_number 14
_space_group_name_Hall '-P 2ybc'
_space_group_name_H-M_alt 'P 1 21/c 1'
_atom_sites_solution_hydrogens geom
_atom_sites_solution_primary dual
_audit_creation_date 2021-03-01
_audit_creation_method
;
Olex2 1.3
(compiled 2020.11.12 svn.r5f609507 for OlexSys, GUI svn.r6272)
;
_audit_update_record
;
2021-03-01 deposited with the CCDC.	2021-04-30 downloaded from the CCDC.
;
_cell_angle_alpha 90
_cell_angle_beta 99.6690(10)
_cell_angle_gamma 90
_cell_formula_units_Z 4
_cell_length_a 9.70160(10)
_cell_length_b 18.35830(10)
_cell_length_c 25.5187(2)
_cell_measurement_reflns_used 25491
_cell_measurement_temperature 102(3)
_cell_measurement_theta_max 79.4150
_cell_measurement_theta_min 3.4870
_cell_volume 4480.44(6)
_computing_cell_refinement 'CrysAlisPro 1.171.38.41r (Rigaku OD, 2015)'
_computing_data_collection 'CrysAlisPro 1.171.38.41r (Rigaku OD, 2015)'
_computing_data_reduction 'CrysAlisPro 1.171.38.41r (Rigaku OD, 2015)'
_computing_molecular_graphics 'Olex2 1.3 (Dolomanov et al., 2009)'
_computing_publication_material 'Olex2 1.3 (Dolomanov et al., 2009)'
_computing_structure_refinement 'SHELXL 2018/3 (Sheldrick, 2015)'
_computing_structure_solution 'SHELXT 2018/2 (Sheldrick, 2018)'
_diffrn_ambient_environment N~2~
_diffrn_ambient_temperature 102(3)
_diffrn_detector 'CCD plate'
_diffrn_detector_type 'Pilatus 200/300K'
_diffrn_measured_fraction_theta_full 1.000
_diffrn_measured_fraction_theta_max 0.992
_diffrn_measurement_details
;
List of Runs (angles in degrees, time in seconds):

  # Type    Start    End  Width  t~exp~   \w     \q     \k     \f   Frames
#--------------------------------------------------------------------------
  1  \w   -108.00 -33.00   0.50    1.36    --  -38.50 -19.00   0.00  150
  2  \w    -50.00  25.00   0.50    1.36    --  -38.50  57.00-120.00  150
  3  \w   -105.00 -35.00   0.50    1.36    --  -38.50 -38.00  60.00  140
  4  \w   -105.00 -35.00   0.50    1.36    --  -38.50 -38.00 -60.00  140
  5  \w    -14.00  61.00   0.50    1.36    --   48.81 -57.00 -90.00  150
  6  \w    -18.00  52.00   0.50    1.36    --   48.81 -38.00 -30.00  140
  7  \w     45.00 115.00   0.50    5.43    --  111.00 -38.00-180.00  140
  8  \w    107.00 177.00   0.50    5.43    --  111.00  38.00  60.00  140
  9  \w     47.00 117.00   0.50    5.43    --  111.00 -50.00 -30.00  140
 10  \w    107.00 178.00   0.50    5.43    --  111.00  25.00 120.00  142
 11  \w     41.00 115.00   0.50    5.43    --  111.00 -25.00  60.00  148
 12  \w     45.00 115.00   0.50    5.43    --  111.00 -38.00  30.00  140
 13  \w     48.00 126.00   0.50    5.43    --  111.00 -63.00   0.00  156
 14  \w    102.00 174.00   0.50    5.43    --  111.00  54.00 -39.00  144
 15  \w     41.00 121.00   0.50    5.43    --  111.00 -12.00 150.00  160
 16  \w    105.00 175.00   0.50    5.43    --  111.00  50.00  30.00  140
 17  \w     47.00 117.00   0.50    5.43    --  111.00 -50.00-150.00  140
 18  \w     48.00 126.00   0.50    5.43    --  111.00 -63.00 150.00  156
 19  \w    107.00 177.00   0.50    5.43    --  111.00  38.00 -90.00  140
 20  \w    101.00 178.00   0.50    5.43    --  111.00  12.00  30.00  154
 21  \w    105.00 175.00   0.50    5.43    --  111.00  50.00 -60.00  140
 22  \w    105.00 175.00   0.50    5.43    --  111.00  50.00-120.00  140
 23  \w     45.00 115.00   0.50    5.43    --  111.00 -38.00 -30.00  140
 24  \w     45.00 115.00   0.50    5.43    --  111.00 -38.00 120.00  140
 25  \w     25.00 113.00   0.50    1.36    --   48.81  77.00 120.00  176
 26  \w     25.00 113.00   0.50    1.36    --   48.81  77.00-150.00  176
 27  \w     23.00 100.00   0.50    1.36    --   48.81-125.00  90.00  154
 28  \w     25.00 113.00   0.50    1.36    --   48.81  77.00  30.00  176
 29  \w     25.00 113.00   0.50    1.36    --   48.81  77.00 -60.00  176
 30  \w    107.00 135.00   0.50    5.43    --  111.00  25.00-180.00   56
;
_diffrn_measurement_device 'four-circle diffractometer'
_diffrn_measurement_device_type 'SuperNova, Dual, Cu at zero, Pilatus 200/300K'
_diffrn_measurement_method '\w scans'
_diffrn_orient_matrix_type 'CrysAlisPro convention (1999,Acta A55,543-557)'
_diffrn_orient_matrix_UB_11 -0.1489499000
_diffrn_orient_matrix_UB_12 -0.0197578000
_diffrn_orient_matrix_UB_13 0.0085662000
_diffrn_orient_matrix_UB_21 -0.0163318000
_diffrn_orient_matrix_UB_22 -0.0507349000
_diffrn_orient_matrix_UB_23 -0.0486884000
_diffrn_orient_matrix_UB_31 0.0591812000
_diffrn_orient_matrix_UB_32 -0.0638377000
_diffrn_orient_matrix_UB_33 0.0361492000
_diffrn_radiation_monochromator mirror
_diffrn_radiation_probe x-ray
_diffrn_radiation_type 'Cu K\a'
_diffrn_radiation_wavelength 1.54184
_diffrn_reflns_av_R_equivalents 0.0536
_diffrn_reflns_av_unetI/netI 0.0312
_diffrn_reflns_Laue_measured_fraction_full 1.000
_diffrn_reflns_Laue_measured_fraction_max 0.992
_diffrn_reflns_limit_h_max 12
_diffrn_reflns_limit_h_min -11
_diffrn_reflns_limit_k_max 20
_diffrn_reflns_limit_k_min -23
_diffrn_reflns_limit_l_max 32
_diffrn_reflns_limit_l_min -32
_diffrn_reflns_number 60033
_diffrn_reflns_point_group_measured_fraction_full 1.000
_diffrn_reflns_point_group_measured_fraction_max 0.992
_diffrn_reflns_theta_full 67.684
_diffrn_reflns_theta_max 79.827
_diffrn_reflns_theta_min 3.514
_diffrn_source 'micro-focus sealed X-ray tube'
_diffrn_source_type 'SuperNova (Cu) X-ray Source'
_exptl_absorpt_coefficient_mu 6.220
_exptl_absorpt_correction_T_max 1.00000
_exptl_absorpt_correction_T_min 0.49274
_exptl_absorpt_correction_type multi-scan
_exptl_absorpt_process_details
;
CrysAlisPro 1.171.38.41r (Rigaku Oxford Diffraction, 2015)
Empirical absorption correction using spherical harmonics,
 implemented in SCALE3 ABSPACK scaling algorithm.
;
_exptl_crystal_colour 'clear whiteish colourless'
_exptl_crystal_colour_lustre clear
_exptl_crystal_colour_modifier whiteish
_exptl_crystal_colour_primary colourless
_exptl_crystal_density_diffrn 1.295
_exptl_crystal_description needle
_exptl_crystal_F_000 1836
_exptl_crystal_preparation 'Crystal Prepared with paratone oil'
_exptl_crystal_recrystallization_method 'Evaporated from benzene'
_exptl_crystal_size_max 0.19
_exptl_crystal_size_mid 0.02
_exptl_crystal_size_min 0.02
_refine_diff_density_max 0.530
_refine_diff_density_min -0.644
_refine_diff_density_rms 0.074
_refine_ls_extinction_method none
_refine_ls_goodness_of_fit_ref 1.084
_refine_ls_hydrogen_treatment constr
_refine_ls_matrix_type full
_refine_ls_number_parameters 476
_refine_ls_number_reflns 9708
_refine_ls_number_restraints 0
_refine_ls_restrained_S_all 1.084
_refine_ls_R_factor_all 0.0342
_refine_ls_R_factor_gt 0.0295
_refine_ls_shift/su_max 0.006
_refine_ls_shift/su_mean 0.000
_refine_ls_structure_factor_coef Fsqd
_refine_ls_weighting_details 'w=1/[\s^2^(Fo^2^)+(0.0283P)^2^+4.6731P] where P=(Fo^2^+2Fc^2^)/3'
_refine_ls_weighting_scheme calc
_refine_ls_wR_factor_gt 0.0727
_refine_ls_wR_factor_ref 0.0749
_reflns_Friedel_coverage 0.000
_reflns_number_gt 8683
_reflns_number_total 9708
_reflns_threshold_expression 'I > 2\s(I)'
_cod_data_source_file d1nj01064f2.cif
_cod_data_source_block ph16040
_cod_depositor_comments 'Adding full bibliography for 7060669--7060676.cif.'
_cod_database_code 7060669
_shelx_shelxl_version_number 2018/3
_chemical_oxdiff_formula C40H64Cl2InN3P2
_chemical_oxdiff_usercomment 'Small clear rectangle crystal'
_shelx_space_group_comment
;
The symmetry employed for this shelxl refinement is uniquely defined
by the following loop, which should always be used as a source of
symmetry information in preference to the above space-group names.
They are only intended as comments.
;
_shelx_estimated_absorpt_t_max 0.886
_shelx_estimated_absorpt_t_min 0.384
_reflns_odcompleteness_completeness 99.94
_reflns_odcompleteness_iscentric 1
_reflns_odcompleteness_theta 77.17
_olex2_refinement_description
;
1. Fixed Uiso
 At 1.2 times of:
  All C(H) groups
 At 1.5 times of:
  All C(H,H,H) groups
2.a Ternary CH refined with riding coordinates:
 C39(H39), C21(H21), C27(H27), C9(H9), C36(H36), C18(H18), C6(H6), C24(H24)
2.b Aromatic/amide H refined with riding coordinates:
 C13(H13), C14(H14), C3(H3), C2(H2), C15(H15), C33(H33), C31(H31), C32(H32),
 C01D(H01D), C01E(H01E), C01F(H01F)
2.c Idealised Me refined as rotating group:
 C40(H40A,H40B,H40C), C5(H5A,H5B,H5C), C28(H28A,H28B,H28C), C25(H25A,H25B,
 H25C), C38(H38A,H38B,H38C), C35(H35A,H35B,H35C), C10(H10A,H10B,H10C), C37(H37A,
 H37B,H37C), C20(H20A,H20B,H20C), C17(H17A,H17B,H17C), C22(H22A,H22B,H22C),
 C23(H23A,H23B,H23C), C8(H8A,H8B,H8C), C26(H26A,H26B,H26C), C7(H7A,H7B,H7C),
 C19(H19A,H19B,H19C)
;
_olex2_exptl_crystal_mounting_method 'Mounted on a MiTeGen spoon at 100 K'
_olex2_submission_special_instructions 'No special instructions were received'
_oxdiff_exptl_absorpt_empirical_details
;
Empirical correction (ABSPACK) includes:
- Absorption correction using spherical harmonics
- Frame scaling
;
_oxdiff_exptl_absorpt_empirical_full_max 1.721
_oxdiff_exptl_absorpt_empirical_full_min 0.783

loop_
_space_group_symop_operation_xyz
'x, y, z'
'-x, y+1/2, -z+1/2'
'-x, -y, -z'
'x, -y-1/2, z-1/2'

loop_
_atom_site_label
_atom_site_type_symbol
_atom_site_fract_x
_atom_site_fract_y
_atom_site_fract_z
_atom_site_U_iso_or_equiv
_atom_site_adp_type
_atom_site_occupancy
_atom_site_site_symmetry_order
_atom_site_calc_flag
_atom_site_refinement_flags_posn
_atom_site_refinement_flags_adp
_atom_site_refinement_flags_occupancy
_atom_site_disorder_assembly
_atom_site_disorder_group
In1 In 0.31412(2) 0.73373(2) 0.64342(2) 0.01292(5) Uani 1 1 d . . . . .
Cl2 Cl 0.34620(6) 0.83723(3) 0.70145(2) 0.02006(11) Uani 1 1 d . . . . .
Cl1 Cl 0.52373(5) 0.73208(3) 0.60809(2) 0.02133(11) Uani 1 1 d . . . . .
P1 P 0.22954(5) 0.60639(3) 0.72530(2) 0.01459(10) Uani 1 1 d . . . . .
P2 P 0.01265(6) 0.77804(3) 0.56576(2) 0.01518(10) Uani 1 1 d . . . . .
N1 N 0.11394(17) 0.68576(10) 0.64303(7) 0.0135(3) Uani 1 1 d . . . . .
N2 N 0.36213(18) 0.63779(10) 0.70069(7) 0.0146(3) Uani 1 1 d . . . . .
N3 N 0.18118(19) 0.78075(10) 0.56844(7) 0.0150(3) Uani 1 1 d . . . . .
C29 C 0.2440(2) 0.81125(12) 0.52597(8) 0.0167(4) Uani 1 1 d . . . . .
C39 C 0.2767(2) 0.93452(12) 0.57474(9) 0.0185(4) Uani 1 1 d . . . . .
H39 H 0.229467 0.907817 0.599860 0.022 Uiso 1 1 calc R U . . .
C30 C 0.2732(2) 0.76639(12) 0.48399(9) 0.0197(4) Uani 1 1 d . . . . .
C1 C 0.0816(2) 0.63960(12) 0.68070(8) 0.0160(4) Uani 1 1 d . . . . .
C4 C -0.0077(2) 0.71304(12) 0.61582(9) 0.0167(4) Uani 1 1 d . . . . .
C21 C 0.4708(3) 0.51539(13) 0.63955(9) 0.0229(5) Uani 1 1 d . . . . .
H21 H 0.383298 0.542386 0.629214 0.027 Uiso 1 1 calc R U . . .
C13 C 0.7007(2) 0.59202(13) 0.78835(9) 0.0214(5) Uani 1 1 d . . . . .
H13 H 0.757173 0.609786 0.818720 0.026 Uiso 1 1 calc R U . . .
C27 C -0.0640(2) 0.86472(12) 0.58289(9) 0.0194(4) Uani 1 1 d . . . . .
H27 H -0.027667 0.902963 0.562143 0.023 Uiso 1 1 calc R U . . .
C9 C 0.2133(2) 0.64159(13) 0.79132(9) 0.0208(4) Uani 1 1 d . . . . .
H9 H 0.301992 0.632662 0.815085 0.025 Uiso 1 1 calc R U . . .
C12 C 0.5856(2) 0.63295(12) 0.76469(9) 0.0182(4) Uani 1 1 d . . . . .
C14 C 0.7326(2) 0.52563(14) 0.76768(10) 0.0237(5) Uani 1 1 d . . . . .
H14 H 0.804461 0.496976 0.785623 0.028 Uiso 1 1 calc R U . . .
C3 C -0.1205(2) 0.68399(13) 0.63653(9) 0.0222(5) Uani 1 1 d . . . . .
H3 H -0.214804 0.693900 0.625175 0.027 Uiso 1 1 calc R U . . .
C36 C 0.2473(3) 0.68452(12) 0.48079(9) 0.0224(5) Uani 1 1 d . . . . .
H36 H 0.200863 0.670331 0.510489 0.027 Uiso 1 1 calc R U . . .
C16 C 0.5396(2) 0.54103(12) 0.69454(9) 0.0187(4) Uani 1 1 d . . . . .
C2 C -0.0631(2) 0.63678(13) 0.67796(9) 0.0212(5) Uani 1 1 d . . . . .
H2 H -0.111955 0.609165 0.699294 0.025 Uiso 1 1 calc R U . . .
C15 C 0.6561(2) 0.50256(13) 0.71994(10) 0.0228(5) Uani 1 1 d . . . . .
H15 H 0.682964 0.460254 0.704313 0.027 Uiso 1 1 calc R U . . .
C11 C 0.4970(2) 0.60412(12) 0.71972(8) 0.0165(4) Uani 1 1 d . . . . .
C18 C 0.5674(2) 0.70933(13) 0.78480(9) 0.0216(5) Uani 1 1 d . . . . .
H18 H 0.474758 0.726831 0.768330 0.026 Uiso 1 1 calc R U . . .
C40 C 0.4249(3) 0.95344(14) 0.60278(10) 0.0246(5) Uani 1 1 d . . . . .
H40A H 0.475277 0.909384 0.613397 0.037 Uiso 1 1 calc R U . . .
H40B H 0.419624 0.982600 0.633605 0.037 Uiso 1 1 calc R U . . .
H40C H 0.472629 0.980173 0.578884 0.037 Uiso 1 1 calc R U . . .
C5 C 0.0847(3) 0.47086(13) 0.71881(11) 0.0270(5) Uani 1 1 d . . . . .
H5A H 0.036796 0.483146 0.747603 0.041 Uiso 1 1 calc R U . . .
H5B H 0.094598 0.418921 0.717090 0.041 Uiso 1 1 calc R U . . .
H5C H 0.031913 0.488257 0.685996 0.041 Uiso 1 1 calc R U . . .
C34 C 0.2844(2) 0.88538(12) 0.52751(8) 0.0181(4) Uani 1 1 d . . . . .
C28 C -0.2243(2) 0.86946(14) 0.57077(11) 0.0270(5) Uani 1 1 d . . . . .
H28A H -0.255460 0.863721 0.533263 0.040 Uiso 1 1 calc R U . . .
H28B H -0.253815 0.916045 0.581913 0.040 Uiso 1 1 calc R U . . .
H28C H -0.263723 0.831590 0.589569 0.040 Uiso 1 1 calc R U . . .
C6 C 0.2304(2) 0.50654(12) 0.72802(9) 0.0197(4) Uani 1 1 d . . . . .
H6 H 0.274227 0.490876 0.697984 0.024 Uiso 1 1 calc R U . . .
C25 C -0.0834(3) 0.80584(15) 0.45805(10) 0.0276(5) Uani 1 1 d . . . . .
H25A H -0.148791 0.843219 0.463400 0.041 Uiso 1 1 calc R U . . .
H25B H -0.111324 0.784236 0.423647 0.041 Uiso 1 1 calc R U . . .
H25C H 0.008115 0.826730 0.460182 0.041 Uiso 1 1 calc R U . . .
C24 C -0.0803(3) 0.74697(13) 0.50126(9) 0.0223(5) Uani 1 1 d . . . . .
H24 H -0.023993 0.707049 0.490567 0.027 Uiso 1 1 calc R U . . .
C38 C 0.1956(3) 1.00492(13) 0.55936(10) 0.0268(5) Uani 1 1 d . . . . .
H38A H 0.186492 1.031701 0.590913 0.040 Uiso 1 1 calc R U . . .
H38B H 0.104345 0.993287 0.540254 0.040 Uiso 1 1 calc R U . . .
H38C H 0.244924 1.033935 0.537270 0.040 Uiso 1 1 calc R U . . .
C35 C 0.1534(3) 0.66141(14) 0.42851(10) 0.0281(5) Uani 1 1 d . . . . .
H35A H 0.203945 0.667004 0.399490 0.042 Uiso 1 1 calc R U . . .
H35B H 0.071295 0.691489 0.422519 0.042 Uiso 1 1 calc R U . . .
H35C H 0.126481 0.611377 0.431007 0.042 Uiso 1 1 calc R U . . .
C10 C 0.1876(3) 0.72404(14) 0.78927(10) 0.0279(5) Uani 1 1 d . . . . .
H10A H 0.261696 0.747790 0.775256 0.042 Uiso 1 1 calc R U . . .
H10B H 0.184963 0.741821 0.824472 0.042 Uiso 1 1 calc R U . . .
H10C H 0.099964 0.734136 0.766808 0.042 Uiso 1 1 calc R U . . .
C37 C 0.3851(3) 0.64280(15) 0.48567(11) 0.0311(6) Uani 1 1 d . . . . .
H37A H 0.366859 0.591412 0.485852 0.047 Uiso 1 1 calc R U . . .
H37B H 0.444731 0.656241 0.518157 0.047 Uiso 1 1 calc R U . . .
H37C H 0.430408 0.654513 0.456058 0.047 Uiso 1 1 calc R U . . .
C20 C 0.4378(3) 0.43335(14) 0.63634(11) 0.0317(6) Uani 1 1 d . . . . .
H20A H 0.523557 0.406178 0.642055 0.048 Uiso 1 1 calc R U . . .
H20B H 0.386003 0.422007 0.601860 0.048 Uiso 1 1 calc R U . . .
H20C H 0.383267 0.420704 0.663102 0.048 Uiso 1 1 calc R U . . .
C17 C 0.5771(3) 0.71423(16) 0.84521(10) 0.0288(5) Uani 1 1 d . . . . .
H17A H 0.670332 0.702342 0.862132 0.043 Uiso 1 1 calc R U . . .
H17B H 0.512287 0.680577 0.856560 0.043 Uiso 1 1 calc R U . . .
H17C H 0.554642 0.762837 0.854810 0.043 Uiso 1 1 calc R U . . .
C33 C 0.3421(3) 0.91417(14) 0.48552(10) 0.0269(5) Uani 1 1 d . . . . .
H33 H 0.365769 0.963278 0.485939 0.032 Uiso 1 1 calc R U . . .
C31 C 0.3323(3) 0.79817(15) 0.44320(10) 0.0291(5) Uani 1 1 d . . . . .
H31 H 0.350071 0.769150 0.415220 0.035 Uiso 1 1 calc R U . . .
C22 C 0.5688(3) 0.53304(14) 0.59946(10) 0.0289(5) Uani 1 1 d . . . . .
H22A H 0.590325 0.584118 0.600923 0.043 Uiso 1 1 calc R U . . .
H22B H 0.523445 0.520486 0.564247 0.043 Uiso 1 1 calc R U . . .
H22C H 0.653652 0.505490 0.608286 0.043 Uiso 1 1 calc R U . . .
C23 C -0.2269(3) 0.71476(14) 0.50109(11) 0.0283(5) Uani 1 1 d . . . . .
H23A H -0.222712 0.679597 0.529155 0.042 Uiso 1 1 calc R U . . .
H23B H -0.258845 0.691532 0.467545 0.042 Uiso 1 1 calc R U . . .
H23C H -0.290416 0.753052 0.506458 0.042 Uiso 1 1 calc R U . . .
C8 C 0.0962(3) 0.60480(15) 0.81577(10) 0.0290(5) Uani 1 1 d . . . . .
H8A H 0.008130 0.612107 0.792863 0.044 Uiso 1 1 calc R U . . .
H8B H 0.092647 0.625801 0.849967 0.044 Uiso 1 1 calc R U . . .
H8C H 0.114810 0.553554 0.819703 0.044 Uiso 1 1 calc R U . . .
C26 C -0.0141(3) 0.88229(14) 0.64160(10) 0.0263(5) Uani 1 1 d . . . . .
H26A H -0.061760 0.851462 0.663155 0.040 Uiso 1 1 calc R U . . .
H26B H -0.034153 0.932358 0.648184 0.040 Uiso 1 1 calc R U . . .
H26C H 0.084783 0.874089 0.650316 0.040 Uiso 1 1 calc R U . . .
C32 C 0.3649(3) 0.87127(16) 0.44320(10) 0.0343(6) Uani 1 1 d . . . . .
H32 H 0.401856 0.891483 0.415142 0.041 Uiso 1 1 calc R U . . .
C7 C 0.3249(3) 0.47651(14) 0.77772(10) 0.0288(5) Uani 1 1 d . . . . .
H7A H 0.415017 0.499348 0.781508 0.043 Uiso 1 1 calc R U . . .
H7B H 0.335211 0.424826 0.774133 0.043 Uiso 1 1 calc R U . . .
H7C H 0.283402 0.486580 0.808552 0.043 Uiso 1 1 calc R U . . .
C19 C 0.6773(3) 0.75919(14) 0.76673(11) 0.0317(6) Uani 1 1 d . . . . .
H19A H 0.664636 0.808096 0.778365 0.048 Uiso 1 1 calc R U . . .
H19B H 0.667015 0.758217 0.728662 0.048 Uiso 1 1 calc R U . . .
H19C H 0.769164 0.742466 0.781875 0.048 Uiso 1 1 calc R U . . .
C01D C -0.0312(5) 0.53955(17) 0.54183(14) 0.0523(9) Uani 1 1 d . . . . .
H01D H -0.052093 0.566335 0.570416 0.063 Uiso 1 1 calc R U . . .
C01E C -0.1350(4) 0.52207(18) 0.50071(18) 0.0561(10) Uani 1 1 d . . . . .
H01E H -0.226409 0.537041 0.500988 0.067 Uiso 1 1 calc R U . . .
C01F C 0.1026(4) 0.51803(17) 0.54121(15) 0.0571(11) Uani 1 1 d . . . . .
H01F H 0.172757 0.530469 0.569278 0.069 Uiso 1 1 calc R U . . .

loop_
_atom_site_aniso_label
_atom_site_aniso_U_11
_atom_site_aniso_U_22
_atom_site_aniso_U_33
_atom_site_aniso_U_23
_atom_site_aniso_U_13
_atom_site_aniso_U_12
In1 0.01239(7) 0.01095(7) 0.01526(7) 0.00087(5) 0.00188(5) -0.00032(5)
Cl2 0.0255(3) 0.0136(2) 0.0198(2) -0.00171(18) 0.00033(19) -0.00057(19)
Cl1 0.0151(2) 0.0227(3) 0.0272(3) 0.0031(2) 0.00655(19) 0.00106(19)
P1 0.0147(2) 0.0133(2) 0.0154(2) 0.00263(19) 0.00137(18) -0.00025(19)
P2 0.0150(2) 0.0114(2) 0.0183(2) 0.00225(19) 0.00047(19) 0.00087(19)
N1 0.0087(8) 0.0133(8) 0.0184(8) 0.0014(7) 0.0016(6) -0.0031(6)
N2 0.0130(8) 0.0124(8) 0.0175(8) 0.0041(7) 0.0003(6) 0.0018(7)
N3 0.0172(8) 0.0118(8) 0.0155(8) 0.0029(7) 0.0014(7) 0.0016(7)
C29 0.0185(10) 0.0163(10) 0.0150(9) 0.0001(8) 0.0019(8) -0.0009(8)
C39 0.0245(11) 0.0118(10) 0.0188(10) 0.0001(8) 0.0023(8) -0.0007(8)
C30 0.0221(11) 0.0156(11) 0.0213(10) -0.0014(8) 0.0034(9) -0.0021(9)
C1 0.0170(10) 0.0135(10) 0.0173(9) 0.0025(8) 0.0018(8) -0.0004(8)
C4 0.0126(9) 0.0160(10) 0.0209(10) 0.0016(8) 0.0017(8) 0.0019(8)
C21 0.0245(11) 0.0184(11) 0.0258(11) -0.0025(9) 0.0038(9) 0.0030(9)
C13 0.0169(10) 0.0248(12) 0.0214(11) 0.0084(9) 0.0000(8) -0.0018(9)
C27 0.0172(10) 0.0123(10) 0.0294(11) 0.0041(9) 0.0062(9) 0.0024(8)
C9 0.0217(11) 0.0237(12) 0.0173(10) 0.0003(9) 0.0037(8) -0.0027(9)
C12 0.0163(10) 0.0201(11) 0.0186(10) 0.0039(8) 0.0043(8) -0.0015(8)
C14 0.0160(10) 0.0240(12) 0.0305(12) 0.0121(10) 0.0023(9) 0.0038(9)
C3 0.0134(10) 0.0236(12) 0.0287(12) 0.0088(9) 0.0008(8) 0.0012(9)
C36 0.0316(12) 0.0146(10) 0.0213(11) -0.0017(9) 0.0055(9) -0.0013(9)
C16 0.0184(10) 0.0157(10) 0.0227(11) 0.0037(8) 0.0052(8) -0.0003(8)
C2 0.0165(10) 0.0220(11) 0.0255(11) 0.0069(9) 0.0045(8) 0.0000(9)
C15 0.0212(11) 0.0185(11) 0.0298(12) 0.0049(9) 0.0076(9) 0.0033(9)
C11 0.0160(10) 0.0161(10) 0.0174(10) 0.0043(8) 0.0032(8) 0.0001(8)
C18 0.0199(11) 0.0232(12) 0.0202(11) -0.0001(9) -0.0007(8) -0.0014(9)
C40 0.0263(12) 0.0223(12) 0.0245(11) -0.0013(9) 0.0022(9) -0.0070(10)
C5 0.0277(12) 0.0173(11) 0.0351(13) 0.0040(10) 0.0024(10) -0.0051(10)
C34 0.0216(11) 0.0157(10) 0.0163(10) 0.0008(8) 0.0012(8) -0.0009(8)
C28 0.0208(11) 0.0222(12) 0.0378(13) 0.0050(10) 0.0048(10) 0.0042(9)
C6 0.0213(11) 0.0139(10) 0.0244(11) 0.0044(8) 0.0049(9) 0.0005(8)
C25 0.0284(12) 0.0281(13) 0.0234(11) 0.0054(10) -0.0037(9) 0.0016(10)
C24 0.0230(11) 0.0186(11) 0.0229(11) 0.0014(9) -0.0029(9) 0.0015(9)
C38 0.0361(14) 0.0136(11) 0.0302(12) 0.0022(9) 0.0041(10) 0.0015(10)
C35 0.0403(14) 0.0185(12) 0.0242(12) -0.0035(9) 0.0019(10) -0.0031(10)
C10 0.0343(13) 0.0262(13) 0.0253(12) -0.0053(10) 0.0114(10) -0.0010(11)
C37 0.0362(14) 0.0241(13) 0.0335(13) -0.0075(10) 0.0071(11) 0.0054(11)
C20 0.0356(14) 0.0213(12) 0.0397(14) -0.0074(11) 0.0105(11) -0.0008(11)
C17 0.0300(13) 0.0343(14) 0.0205(11) -0.0031(10) -0.0006(9) -0.0034(11)
C33 0.0398(14) 0.0174(11) 0.0239(11) 0.0016(9) 0.0061(10) -0.0101(10)
C31 0.0441(15) 0.0264(13) 0.0193(11) -0.0050(10) 0.0129(10) -0.0084(11)
C22 0.0406(14) 0.0218(12) 0.0256(12) 0.0006(10) 0.0095(10) 0.0078(11)
C23 0.0238(12) 0.0240(12) 0.0331(13) 0.0020(10) -0.0071(10) -0.0026(10)
C8 0.0322(13) 0.0341(14) 0.0233(11) 0.0004(10) 0.0117(10) -0.0055(11)
C26 0.0239(12) 0.0235(12) 0.0328(13) -0.0048(10) 0.0080(10) 0.0003(10)
C32 0.0548(17) 0.0298(14) 0.0215(12) -0.0025(10) 0.0164(11) -0.0152(13)
C7 0.0265(12) 0.0251(12) 0.0338(13) 0.0115(10) 0.0026(10) 0.0023(10)
C19 0.0373(15) 0.0233(13) 0.0342(14) -0.0013(10) 0.0053(11) -0.0091(11)
C01D 0.098(3) 0.0210(14) 0.0403(17) -0.0009(12) 0.0187(18) 0.0014(17)
C01E 0.0395(17) 0.0296(16) 0.100(3) 0.0136(18) 0.0140(18) 0.0013(14)
C01F 0.071(2) 0.0246(15) 0.061(2) 0.0084(15) -0.0313(18) -0.0129(16)

loop_
_atom_type_symbol
_atom_type_description
_atom_type_scat_dispersion_real
_atom_type_scat_dispersion_imag
_atom_type_scat_source
C C 0.0181 0.0091 'International Tables Vol C Tables 4.2.6.8 and 6.1.1.4'
H H 0.0000 0.0000 'International Tables Vol C Tables 4.2.6.8 and 6.1.1.4'
Cl Cl 0.3639 0.7018 'International Tables Vol C Tables 4.2.6.8 and 6.1.1.4'
In In 0.0822 5.0449 'International Tables Vol C Tables 4.2.6.8 and 6.1.1.4'
N N 0.0311 0.0180 'International Tables Vol C Tables 4.2.6.8 and 6.1.1.4'
P P 0.2955 0.4335 'International Tables Vol C Tables 4.2.6.8 and 6.1.1.4'

loop_
_geom_angle_atom_site_label_1
_geom_angle_atom_site_label_2
_geom_angle_atom_site_label_3
_geom_angle
_geom_angle_site_symmetry_1
_geom_angle_site_symmetry_3
_geom_angle_publ_flag
Cl1 In1 Cl2 102.44(2) . . ?
N1 In1 Cl2 110.74(5) . . ?
N1 In1 Cl1 146.76(5) . . ?
N1 In1 N2 76.83(6) . . ?
N1 In1 N3 76.52(7) . . ?
N2 In1 Cl2 102.97(5) . . ?
N2 In1 Cl1 97.95(5) . . ?
N2 In1 N3 148.26(6) . . ?
N3 In1 Cl2 102.35(5) . . ?
N3 In1 Cl1 94.95(5) . . ?
N2 P1 C1 103.66(9) . . ?
N2 P1 C9 115.12(10) . . ?
N2 P1 C6 111.68(10) . . ?
C1 P1 C9 106.34(10) . . ?
C1 P1 C6 111.35(10) . . ?
C6 P1 C9 108.51(11) . . ?
N3 P2 C4 102.81(9) . . ?
N3 P2 C27 114.05(10) . . ?
N3 P2 C24 112.81(10) . . ?
C4 P2 C27 108.11(10) . . ?
C4 P2 C24 109.80(11) . . ?
C24 P2 C27 108.98(11) . . ?
C1 N1 In1 125.01(14) . . ?
C1 N1 C4 107.91(17) . . ?
C4 N1 In1 124.19(14) . . ?
P1 N2 In1 115.46(9) . . ?
C11 N2 In1 128.02(13) . . ?
C11 N2 P1 116.44(14) . . ?
P2 N3 In1 116.44(9) . . ?
C29 N3 In1 121.62(13) . . ?
C29 N3 P2 121.95(14) . . ?
C30 C29 N3 120.37(19) . . ?
C34 C29 N3 120.15(19) . . ?
C34 C29 C30 119.4(2) . . ?
C40 C39 H39 108.2 . . ?
C34 C39 H39 108.2 . . ?
C34 C39 C40 109.75(19) . . ?
C34 C39 C38 112.97(19) . . ?
C38 C39 H39 108.2 . . ?
C38 C39 C40 109.27(19) . . ?
C29 C30 C36 124.2(2) . . ?
C31 C30 C29 118.6(2) . . ?
C31 C30 C36 117.1(2) . . ?
N1 C1 P1 114.12(15) . . ?
N1 C1 C2 109.77(18) . . ?
C2 C1 P1 135.63(17) . . ?
N1 C4 P2 114.92(15) . . ?
N1 C4 C3 109.49(19) . . ?
C3 C4 P2 135.52(17) . . ?
C16 C21 H21 108.5 . . ?
C16 C21 C20 114.0(2) . . ?
C16 C21 C22 108.8(2) . . ?
C20 C21 H21 108.5 . . ?
C20 C21 C22 108.4(2) . . ?
C22 C21 H21 108.5 . . ?
C12 C13 H13 119.2 . . ?
C14 C13 H13 119.2 . . ?
C14 C13 C12 121.6(2) . . ?
P2 C27 H27 107.1 . . ?
C28 C27 P2 115.92(17) . . ?
C28 C27 H27 107.1 . . ?
C26 C27 P2 109.94(16) . . ?
C26 C27 H27 107.1 . . ?
C26 C27 C28 109.16(19) . . ?
P1 C9 H9 107.9 . . ?
C10 C9 P1 110.77(16) . . ?
C10 C9 H9 107.9 . . ?
C10 C9 C8 108.7(2) . . ?
C8 C9 P1 113.59(17) . . ?
C8 C9 H9 107.9 . . ?
C13 C12 C11 118.8(2) . . ?
C13 C12 C18 118.8(2) . . ?
C11 C12 C18 122.12(19) . . ?
C13 C14 H14 120.5 . . ?
C15 C14 C13 119.0(2) . . ?
C15 C14 H14 120.5 . . ?
C4 C3 H3 126.8 . . ?
C4 C3 C2 106.40(19) . . ?
C2 C3 H3 126.8 . . ?
C30 C36 H36 108.3 . . ?
C30 C36 C35 112.67(19) . . ?
C30 C36 C37 110.9(2) . . ?
C35 C36 H36 108.3 . . ?
C37 C36 H36 108.3 . . ?
C37 C36 C35 108.3(2) . . ?
C15 C16 C21 117.8(2) . . ?
C15 C16 C11 118.5(2) . . ?
C11 C16 C21 123.6(2) . . ?
C1 C2 C3 106.43(19) . . ?
C1 C2 H2 126.8 . . ?
C3 C2 H2 126.8 . . ?
C14 C15 C16 121.8(2) . . ?
C14 C15 H15 119.1 . . ?
C16 C15 H15 119.1 . . ?
C12 C11 N2 120.08(19) . . ?
C12 C11 C16 119.3(2) . . ?
C16 C11 N2 120.63(19) . . ?
C12 C18 H18 108.0 . . ?
C12 C18 C17 113.9(2) . . ?
C12 C18 C19 108.9(2) . . ?
C17 C18 H18 108.0 . . ?
C17 C18 C19 109.8(2) . . ?
C19 C18 H18 108.0 . . ?
C39 C40 H40A 109.5 . . ?
C39 C40 H40B 109.5 . . ?
C39 C40 H40C 109.5 . . ?
H40A C40 H40B 109.5 . . ?
H40A C40 H40C 109.5 . . ?
H40B C40 H40C 109.5 . . ?
H5A C5 H5B 109.5 . . ?
H5A C5 H5C 109.5 . . ?
H5B C5 H5C 109.5 . . ?
C6 C5 H5A 109.5 . . ?
C6 C5 H5B 109.5 . . ?
C6 C5 H5C 109.5 . . ?
C29 C34 C39 122.94(19) . . ?
C33 C34 C29 119.2(2) . . ?
C33 C34 C39 117.7(2) . . ?
C27 C28 H28A 109.5 . . ?
C27 C28 H28B 109.5 . . ?
C27 C28 H28C 109.5 . . ?
H28A C28 H28B 109.5 . . ?
H28A C28 H28C 109.5 . . ?
H28B C28 H28C 109.5 . . ?
P1 C6 H6 105.3 . . ?
C5 C6 P1 114.90(16) . . ?
C5 C6 H6 105.3 . . ?
C7 C6 P1 112.84(17) . . ?
C7 C6 C5 112.23(19) . . ?
C7 C6 H6 105.3 . . ?
H25A C25 H25B 109.5 . . ?
H25A C25 H25C 109.5 . . ?
H25B C25 H25C 109.5 . . ?
C24 C25 H25A 109.5 . . ?
C24 C25 H25B 109.5 . . ?
C24 C25 H25C 109.5 . . ?
P2 C24 H24 105.7 . . ?
C25 C24 P2 111.86(17) . . ?
C25 C24 H24 105.7 . . ?
C23 C24 P2 115.96(18) . . ?
C23 C24 C25 111.2(2) . . ?
C23 C24 H24 105.7 . . ?
C39 C38 H38A 109.5 . . ?
C39 C38 H38B 109.5 . . ?
C39 C38 H38C 109.5 . . ?
H38A C38 H38B 109.5 . . ?
H38A C38 H38C 109.5 . . ?
H38B C38 H38C 109.5 . . ?
C36 C35 H35A 109.5 . . ?
C36 C35 H35B 109.5 . . ?
C36 C35 H35C 109.5 . . ?
H35A C35 H35B 109.5 . . ?
H35A C35 H35C 109.5 . . ?
H35B C35 H35C 109.5 . . ?
C9 C10 H10A 109.5 . . ?
C9 C10 H10B 109.5 . . ?
C9 C10 H10C 109.5 . . ?
H10A C10 H10B 109.5 . . ?
H10A C10 H10C 109.5 . . ?
H10B C10 H10C 109.5 . . ?
C36 C37 H37A 109.5 . . ?
C36 C37 H37B 109.5 . . ?
C36 C37 H37C 109.5 . . ?
H37A C37 H37B 109.5 . . ?
H37A C37 H37C 109.5 . . ?
H37B C37 H37C 109.5 . . ?
C21 C20 H20A 109.5 . . ?
C21 C20 H20B 109.5 . . ?
C21 C20 H20C 109.5 . . ?
H20A C20 H20B 109.5 . . ?
H20A C20 H20C 109.5 . . ?
H20B C20 H20C 109.5 . . ?
C18 C17 H17A 109.5 . . ?
C18 C17 H17B 109.5 . . ?
C18 C17 H17C 109.5 . . ?
H17A C17 H17B 109.5 . . ?
H17A C17 H17C 109.5 . . ?
H17B C17 H17C 109.5 . . ?
C34 C33 H33 119.3 . . ?
C32 C33 C34 121.5(2) . . ?
C32 C33 H33 119.3 . . ?
C30 C31 H31 119.0 . . ?
C32 C31 C30 122.0(2) . . ?
C32 C31 H31 119.0 . . ?
C21 C22 H22A 109.5 . . ?
C21 C22 H22B 109.5 . . ?
C21 C22 H22C 109.5 . . ?
H22A C22 H22B 109.5 . . ?
H22A C22 H22C 109.5 . . ?
H22B C22 H22C 109.5 . . ?
C24 C23 H23A 109.5 . . ?
C24 C23 H23B 109.5 . . ?
C24 C23 H23C 109.5 . . ?
H23A C23 H23B 109.5 . . ?
H23A C23 H23C 109.5 . . ?
H23B C23 H23C 109.5 . . ?
C9 C8 H8A 109.5 . . ?
C9 C8 H8B 109.5 . . ?
C9 C8 H8C 109.5 . . ?
H8A C8 H8B 109.5 . . ?
H8A C8 H8C 109.5 . . ?
H8B C8 H8C 109.5 . . ?
C27 C26 H26A 109.5 . . ?
C27 C26 H26B 109.5 . . ?
C27 C26 H26C 109.5 . . ?
H26A C26 H26B 109.5 . . ?
H26A C26 H26C 109.5 . . ?
H26B C26 H26C 109.5 . . ?
C33 C32 H32 120.4 . . ?
C31 C32 C33 119.1(2) . . ?
C31 C32 H32 120.4 . . ?
C6 C7 H7A 109.5 . . ?
C6 C7 H7B 109.5 . . ?
C6 C7 H7C 109.5 . . ?
H7A C7 H7B 109.5 . . ?
H7A C7 H7C 109.5 . . ?
H7B C7 H7C 109.5 . . ?
C18 C19 H19A 109.5 . . ?
C18 C19 H19B 109.5 . . ?
C18 C19 H19C 109.5 . . ?
H19A C19 H19B 109.5 . . ?
H19A C19 H19C 109.5 . . ?
H19B C19 H19C 109.5 . . ?
C01E C01D H01D 119.8 . . ?
C01F C01D H01D 119.8 . . ?
C01F C01D C01E 120.3(3) . . ?
C01D C01E H01E 120.4 . . ?
C01D C01E C01F 119.2(3) . 3_566 ?
C01F C01E H01E 120.4 3_566 . ?
C01D C01F C01E 120.5(3) . 3_566 ?
C01D C01F H01F 119.8 . . ?
C01E C01F H01F 119.8 3_566 . ?

loop_
_geom_bond_atom_site_label_1
_geom_bond_atom_site_label_2
_geom_bond_distance
_geom_bond_site_symmetry_2
_geom_bond_publ_flag
In1 Cl2 2.3969(5) . ?
In1 Cl1 2.3590(5) . ?
In1 N1 2.1309(17) . ?
In1 N2 2.2862(17) . ?
In1 N3 2.2891(17) . ?
P1 N2 1.6287(18) . ?
P1 C1 1.783(2) . ?
P1 C9 1.836(2) . ?
P1 C6 1.834(2) . ?
P2 N3 1.6256(19) . ?
P2 C4 1.783(2) . ?
P2 C27 1.840(2) . ?
P2 C24 1.830(2) . ?
N1 C1 1.357(3) . ?
N1 C4 1.360(3) . ?
N2 C11 1.455(3) . ?
N3 C29 1.443(3) . ?
C29 C30 1.417(3) . ?
C29 C34 1.415(3) . ?
C39 H39 0.9800 . ?
C39 C40 1.534(3) . ?
C39 C34 1.517(3) . ?
C39 C38 1.530(3) . ?
C30 C36 1.524(3) . ?
C30 C31 1.397(3) . ?
C1 C2 1.395(3) . ?
C4 C3 1.399(3) . ?
C21 H21 0.9800 . ?
C21 C16 1.524(3) . ?
C21 C20 1.539(3) . ?
C21 C22 1.544(3) . ?
C13 H13 0.9300 . ?
C13 C12 1.396(3) . ?
C13 C14 1.384(4) . ?
C27 H27 0.9800 . ?
C27 C28 1.536(3) . ?
C27 C26 1.530(3) . ?
C9 H9 0.9800 . ?
C9 C10 1.534(3) . ?
C9 C8 1.541(3) . ?
C12 C11 1.416(3) . ?
C12 C18 1.514(3) . ?
C14 H14 0.9300 . ?
C14 C15 1.382(3) . ?
C3 H3 0.9300 . ?
C3 C2 1.408(3) . ?
C36 H36 0.9800 . ?
C36 C35 1.543(3) . ?
C36 C37 1.528(4) . ?
C16 C15 1.397(3) . ?
C16 C11 1.419(3) . ?
C2 H2 0.9300 . ?
C15 H15 0.9300 . ?
C18 H18 0.9800 . ?
C18 C17 1.531(3) . ?
C18 C19 1.534(3) . ?
C40 H40A 0.9600 . ?
C40 H40B 0.9600 . ?
C40 H40C 0.9600 . ?
C5 H5A 0.9600 . ?
C5 H5B 0.9600 . ?
C5 H5C 0.9600 . ?
C5 C6 1.540(3) . ?
C34 C33 1.394(3) . ?
C28 H28A 0.9600 . ?
C28 H28B 0.9600 . ?
C28 H28C 0.9600 . ?
C6 H6 0.9800 . ?
C6 C7 1.537(3) . ?
C25 H25A 0.9600 . ?
C25 H25B 0.9600 . ?
C25 H25C 0.9600 . ?
C25 C24 1.541(3) . ?
C24 H24 0.9800 . ?
C24 C23 1.539(3) . ?
C38 H38A 0.9600 . ?
C38 H38B 0.9600 . ?
C38 H38C 0.9600 . ?
C35 H35A 0.9600 . ?
C35 H35B 0.9600 . ?
C35 H35C 0.9600 . ?
C10 H10A 0.9600 . ?
C10 H10B 0.9600 . ?
C10 H10C 0.9600 . ?
C37 H37A 0.9600 . ?
C37 H37B 0.9600 . ?
C37 H37C 0.9600 . ?
C20 H20A 0.9600 . ?
C20 H20B 0.9600 . ?
C20 H20C 0.9600 . ?
C17 H17A 0.9600 . ?
C17 H17B 0.9600 . ?
C17 H17C 0.9600 . ?
C33 H33 0.9300 . ?
C33 C32 1.384(4) . ?
C31 H31 0.9300 . ?
C31 C32 1.379(4) . ?
C22 H22A 0.9600 . ?
C22 H22B 0.9600 . ?
C22 H22C 0.9600 . ?
C23 H23A 0.9600 . ?
C23 H23B 0.9600 . ?
C23 H23C 0.9600 . ?
C8 H8A 0.9600 . ?
C8 H8B 0.9600 . ?
C8 H8C 0.9600 . ?
C26 H26A 0.9600 . ?
C26 H26B 0.9600 . ?
C26 H26C 0.9600 . ?
C32 H32 0.9300 . ?
C7 H7A 0.9600 . ?
C7 H7B 0.9600 . ?
C7 H7C 0.9600 . ?
C19 H19A 0.9600 . ?
C19 H19B 0.9600 . ?
C19 H19C 0.9600 . ?
C01D H01D 0.9300 . ?
C01D C01E 1.365(5) . ?
C01D C01F 1.359(6) . ?
C01E H01E 0.9300 . ?
C01E C01F 1.378(6) 3_566 ?
C01F H01F 0.9300 . ?

loop_
_geom_torsion_atom_site_label_1
_geom_torsion_atom_site_label_2
_geom_torsion_atom_site_label_3
_geom_torsion_atom_site_label_4
_geom_torsion
_geom_torsion_site_symmetry_1
_geom_torsion_site_symmetry_2
_geom_torsion_site_symmetry_3
_geom_torsion_site_symmetry_4
_geom_torsion_publ_flag
In1 N1 C1 P1 -11.9(2) . . . . ?
In1 N1 C1 C2 161.36(15) . . . . ?
In1 N1 C4 P2 16.2(2) . . . . ?
In1 N1 C4 C3 -161.36(16) . . . . ?
In1 N2 C11 C12 86.0(2) . . . . ?
In1 N2 C11 C16 -95.8(2) . . . . ?
In1 N3 C29 C30 89.4(2) . . . . ?
In1 N3 C29 C34 -87.0(2) . . . . ?
P1 N2 C11 C12 -90.6(2) . . . . ?
P1 N2 C11 C16 87.6(2) . . . . ?
P1 C1 C2 C3 171.0(2) . . . . ?
P2 N3 C29 C30 -90.8(2) . . . . ?
P2 N3 C29 C34 92.9(2) . . . . ?
P2 C4 C3 C2 -177.1(2) . . . . ?
N1 C1 C2 C3 -0.2(3) . . . . ?
N1 C4 C3 C2 -0.3(3) . . . . ?
N2 P1 C1 N1 -5.98(18) . . . . ?
N2 P1 C1 C2 -176.9(2) . . . . ?
N2 P1 C9 C10 63.42(19) . . . . ?
N2 P1 C9 C8 -173.96(17) . . . . ?
N2 P1 C6 C5 -146.20(17) . . . . ?
N2 P1 C6 C7 83.40(18) . . . . ?
N3 P2 C4 N1 2.01(19) . . . . ?
N3 P2 C4 C3 178.7(2) . . . . ?
N3 P2 C27 C28 168.75(16) . . . . ?
N3 P2 C27 C26 -66.87(18) . . . . ?
N3 P2 C24 C25 -73.89(19) . . . . ?
N3 P2 C24 C23 157.22(17) . . . . ?
N3 C29 C30 C36 -2.4(3) . . . . ?
N3 C29 C30 C31 179.1(2) . . . . ?
N3 C29 C34 C39 5.5(3) . . . . ?
N3 C29 C34 C33 -178.6(2) . . . . ?
C29 C30 C36 C35 124.5(2) . . . . ?
C29 C30 C36 C37 -113.9(3) . . . . ?
C29 C30 C31 C32 1.1(4) . . . . ?
C29 C34 C33 C32 -2.1(4) . . . . ?
C39 C34 C33 C32 174.0(2) . . . . ?
C30 C29 C34 C39 -170.9(2) . . . . ?
C30 C29 C34 C33 5.0(3) . . . . ?
C30 C31 C32 C33 1.8(5) . . . . ?
C1 P1 N2 In1 19.15(12) . . . . ?
C1 P1 N2 C11 -163.85(16) . . . . ?
C1 P1 C9 C10 -50.73(19) . . . . ?
C1 P1 C9 C8 71.9(2) . . . . ?
C1 P1 C6 C5 -30.9(2) . . . . ?
C1 P1 C6 C7 -161.24(17) . . . . ?
C1 N1 C4 P2 177.73(15) . . . . ?
C1 N1 C4 C3 0.2(3) . . . . ?
C4 P2 N3 In1 -16.94(12) . . . . ?
C4 P2 N3 C29 163.19(17) . . . . ?
C4 P2 C27 C28 -77.59(19) . . . . ?
C4 P2 C27 C26 46.79(18) . . . . ?
C4 P2 C24 C25 172.10(17) . . . . ?
C4 P2 C24 C23 43.2(2) . . . . ?
C4 N1 C1 P1 -173.29(15) . . . . ?
C4 N1 C1 C2 0.0(3) . . . . ?
C4 C3 C2 C1 0.3(3) . . . . ?
C21 C16 C15 C14 174.2(2) . . . . ?
C21 C16 C11 N2 16.2(3) . . . . ?
C21 C16 C11 C12 -165.6(2) . . . . ?
C13 C12 C11 N2 167.60(19) . . . . ?
C13 C12 C11 C16 -10.6(3) . . . . ?
C13 C12 C18 C17 -50.6(3) . . . . ?
C13 C12 C18 C19 72.3(3) . . . . ?
C13 C14 C15 C16 -6.0(4) . . . . ?
C27 P2 N3 In1 99.83(12) . . . . ?
C27 P2 N3 C29 -80.04(19) . . . . ?
C27 P2 C4 N1 -118.92(17) . . . . ?
C27 P2 C4 C3 57.8(3) . . . . ?
C27 P2 C24 C25 53.9(2) . . . . ?
C27 P2 C24 C23 -75.0(2) . . . . ?
C9 P1 N2 In1 -96.55(12) . . . . ?
C9 P1 N2 C11 80.44(18) . . . . ?
C9 P1 C1 N1 115.78(17) . . . . ?
C9 P1 C1 C2 -55.2(3) . . . . ?
C9 P1 C6 C5 85.86(19) . . . . ?
C9 P1 C6 C7 -44.5(2) . . . . ?
C12 C13 C14 C15 5.8(3) . . . . ?
C14 C13 C12 C11 2.5(3) . . . . ?
C14 C13 C12 C18 -172.0(2) . . . . ?
C36 C30 C31 C32 -177.5(3) . . . . ?
C15 C16 C11 N2 -167.78(19) . . . . ?
C15 C16 C11 C12 10.4(3) . . . . ?
C11 C12 C18 C17 135.2(2) . . . . ?
C11 C12 C18 C19 -101.9(2) . . . . ?
C11 C16 C15 C14 -2.1(3) . . . . ?
C18 C12 C11 N2 -18.2(3) . . . . ?
C18 C12 C11 C16 163.6(2) . . . . ?
C40 C39 C34 C29 110.8(2) . . . . ?
C40 C39 C34 C33 -65.1(3) . . . . ?
C34 C29 C30 C36 174.0(2) . . . . ?
C34 C29 C30 C31 -4.5(3) . . . . ?
C34 C33 C32 C31 -1.2(4) . . . . ?
C6 P1 N2 In1 139.13(10) . . . . ?
C6 P1 N2 C11 -43.87(18) . . . . ?
C6 P1 C1 N1 -126.19(16) . . . . ?
C6 P1 C1 C2 62.8(3) . . . . ?
C6 P1 C9 C10 -170.62(17) . . . . ?
C6 P1 C9 C8 -48.0(2) . . . . ?
C24 P2 N3 In1 -135.13(11) . . . . ?
C24 P2 N3 C29 45.0(2) . . . . ?
C24 P2 C4 N1 122.30(17) . . . . ?
C24 P2 C4 C3 -61.0(3) . . . . ?
C24 P2 C27 C28 41.7(2) . . . . ?
C24 P2 C27 C26 166.08(16) . . . . ?
C38 C39 C34 C29 -127.0(2) . . . . ?
C38 C39 C34 C33 57.1(3) . . . . ?
C20 C21 C16 C15 50.4(3) . . . . ?
C20 C21 C16 C11 -133.5(2) . . . . ?
C31 C30 C36 C35 -56.9(3) . . . . ?
C31 C30 C36 C37 64.7(3) . . . . ?
C22 C21 C16 C15 -70.7(3) . . . . ?
C22 C21 C16 C11 105.4(2) . . . . ?
C01E C01D C01F C01E -0.4(6) . . . 3_566 ?
C01F C01D C01E C01F 0.4(6) . . . 3_566 ?
